data_7025549
loop_
_publ_author_name
'Phuengphai, Pongthipun'
'Youngme, Sujittra'
'Gamez, Patrick'
'Reedijk, Jan'

_publ_section_title
;
 Catalytic properties of a series of coordination networks:
 cyanosilylation of aldehydes catalyzed by Zn(II)-4,4'-bpy-carboxylato
 complexes.
;
_journal_issue 34
_journal_name_full 'Dalton transactions (Cambridge, England : 2003)'
_journal_page_first 7936
_journal_page_last 7942
_journal_paper_doi 10.1039/c001659b
_journal_volume 39
_journal_year 2010
_chemical_formula_moiety 'C38 H40 N6 O10 Zn3, 2(F6 P),O2'
_chemical_formula_sum 'C38 H44 F12 N6 O12 P2 Zn3'
_chemical_formula_weight 1262.84
_chemical_name_common
;
Polymeric tetra-mu-acetato-diaqua-tris(4,4-
bipyridyl)trizinc(ii) bis(hexafluorophosphate)monohydrate
;
_chemical_name_systematic
;
?
;
_space_group_IT_number 2
_symmetry_cell_setting triclinic
_symmetry_space_group_name_Hall '-P 1'
_symmetry_space_group_name_H-M 'P -1'
_atom_sites_solution_hydrogens geom
_atom_sites_solution_primary direct
_atom_sites_solution_secondary difmap
_audit_creation_method SHELXL-97
_cell_angle_alpha 101.558(2)
_cell_angle_beta 116.757(2)
_cell_angle_gamma 95.574(2)
_cell_formula_units_Z 1
_cell_length_a 10.6952(7)
_cell_length_b 11.4831(7)
_cell_length_c 11.7638(7)
_cell_measurement_temperature 293(2)
_cell_measurement_theta_max 30.35
_cell_measurement_theta_min 2.02
_cell_volume 1234.58(14)
_computing_cell_refinement 'Bruker SMART'
_computing_data_collection 'Bruker SMART'
_computing_data_reduction 'Bruker SMART'
_computing_molecular_graphics 'Bruker SHELXTL'
_computing_publication_material 'Bruker SHELXTL & local programs'
_computing_structure_refinement 'SHELXL-97 (Sheldrick, 1997)'
_computing_structure_solution 'SHELXS-97 (Sheldrick, 1990)'
_diffrn_ambient_temperature 293(2)
_diffrn_measured_fraction_theta_full 0.902
_diffrn_measured_fraction_theta_max 1.000
_diffrn_measurement_device_type 'Bruker SMART 1K CCD diffractometer'
_diffrn_measurement_method '\w rotation with narrow frames'
_diffrn_radiation_monochromator graphite
_diffrn_radiation_source 'fine-focus sealed tube'
_diffrn_radiation_type MoK\a
_diffrn_radiation_wavelength 0.71073
_diffrn_reflns_av_R_equivalents 0.0307
_diffrn_reflns_av_sigmaI/netI 0.0384
_diffrn_reflns_limit_h_max 14
_diffrn_reflns_limit_h_min -13
_diffrn_reflns_limit_k_max 16
_diffrn_reflns_limit_k_min -15
_diffrn_reflns_limit_l_max 16
_diffrn_reflns_limit_l_min -16
_diffrn_reflns_number 9242
_diffrn_reflns_theta_full 30.35
_diffrn_reflns_theta_max 30.35
_diffrn_reflns_theta_min 2.02
_diffrn_standards_number 0
_exptl_absorpt_coefficient_mu 1.619
_exptl_absorpt_correction_T_max 0.8232
_exptl_absorpt_correction_T_min 0.6423
_exptl_absorpt_correction_type multi-scan
_exptl_absorpt_process_details 'SADABS (Sheldrick, 2000)'
_exptl_crystal_colour colorless
_exptl_crystal_density_diffrn 1.699
_exptl_crystal_density_method 'not measured'
_exptl_crystal_description needle
_exptl_crystal_F_000 638
_exptl_crystal_size_max 0.30
_exptl_crystal_size_mid 0.20
_exptl_crystal_size_min 0.13
_refine_diff_density_max 1.460
_refine_diff_density_min -1.905
_refine_diff_density_rms 0.138
_refine_ls_extinction_method none
_refine_ls_goodness_of_fit_ref 1.007
_refine_ls_hydrogen_treatment mixed
_refine_ls_matrix_type full
_refine_ls_number_parameters 404
_refine_ls_number_reflns 6707
_refine_ls_number_restraints 230
_refine_ls_restrained_S_all 1.043
_refine_ls_R_factor_all 0.0895
_refine_ls_R_factor_gt 0.0648
_refine_ls_shift/su_max 0.001
_refine_ls_shift/su_mean 0.000
_refine_ls_structure_factor_coef Fsqd
_refine_ls_weighting_details 'calc w=1/[\s^2^(Fo^2^)+(0.1330P)^2^+0.0000P] where P=(Fo^2^+2Fc^2^)/3'
_refine_ls_weighting_scheme calc
_refine_ls_wR_factor_gt 0.1666
_refine_ls_wR_factor_ref 0.1867
_reflns_number_gt 4825
_reflns_number_total 6707
_reflns_threshold_expression >2sigma(I)
_cod_data_source_file c001659b.txt
_cod_data_source_block CCDC_699371
_cod_depositor_comments
;
The following automatic conversions were performed:

'_symmetry_cell_setting' value 'Triclinic' changed to 'triclinic'
according to /home/saulius/struct/CIF-dictionaries/cif_core.dic
dictionary named 'cif_core.dic' version 2.4.2 from 2011-04-26.

Automatic conversion script
Id: cif_fix_values 1891 2012-01-12 08:04:46Z andrius 
;
_cod_original_cell_volume 1234.58(13)
_cod_original_sg_symbol_H-M P-1
_cod_database_code 7025549

loop_
_symmetry_equiv_pos_as_xyz
'x, y, z'
'-x, -y, -z'

loop_
_atom_site_label
_atom_site_type_symbol
_atom_site_fract_x
_atom_site_fract_y
_atom_site_fract_z
_atom_site_U_iso_or_equiv
_atom_site_adp_type
_atom_site_occupancy
_atom_site_symmetry_multiplicity
_atom_site_calc_flag
_atom_site_refinement_flags
_atom_site_disorder_assembly
_atom_site_disorder_group
Zn1 Zn 0.65431(4) 0.55301(3) 0.87295(4) 0.03275(15) Uani 1 1 d . . .
Zn2 Zn 0.5000 0.5000 0.5000 0.02814(15) Uani 1 2 d S . .
O1 O 0.8255(3) 0.5564(2) 0.8456(3) 0.0405(6) Uani 1 1 d . . .
O2 O 0.7190(3) 0.5340(3) 0.6272(3) 0.0399(6) Uani 1 1 d . . .
O3 O 0.4694(3) 0.5135(2) 0.6712(3) 0.0352(5) Uani 1 1 d . . .
O4 O 0.4279(3) 0.5245(2) 0.8373(3) 0.0382(6) Uani 1 1 d . . .
O5 O 0.7382(3) 0.5847(3) 1.0747(3) 0.0427(6) Uani 1 1 d D . .
H5A H 0.784(6) 0.642(5) 1.148(4) 0.09(2) Uiso 1 1 d D . .
H5B H 0.677(5) 0.548(5) 1.091(5) 0.066(17) Uiso 1 1 d D . .
N1 N 0.6643(4) 0.7451(3) 0.8867(3) 0.0369(7) Uani 1 1 d . . .
C1 C 0.5585(5) 0.7971(4) 0.8903(5) 0.0457(9) Uani 1 1 d . . .
H1 H 0.4867 0.7519 0.8974 0.055 Uiso 1 1 calc R . .
C2 C 0.5525(5) 0.9165(3) 0.8837(5) 0.0456(9) Uani 1 1 d . . .
H2 H 0.4757 0.9482 0.8836 0.055 Uiso 1 1 calc R . .
C3 C 0.6599(4) 0.9882(3) 0.8774(4) 0.0363(8) Uani 1 1 d . . .
C4 C 0.7696(5) 0.9334(4) 0.8746(5) 0.0475(10) Uani 1 1 d . . .
H4 H 0.8437 0.9770 0.8691 0.057 Uiso 1 1 calc R . .
C5 C 0.7679(5) 0.8136(4) 0.8799(5) 0.0480(10) Uani 1 1 d . . .
H5 H 0.8427 0.7792 0.8787 0.058 Uiso 1 1 calc R . .
C6 C 0.5275(5) 1.1550(4) 0.8267(5) 0.0526(11) Uani 1 1 d . . .
H6 H 0.4416 1.1012 0.7977 0.063 Uiso 1 1 calc R . .
C7 C 0.6559(4) 1.1157(3) 0.8718(4) 0.0365(8) Uani 1 1 d . . .
C8 C 0.7796(5) 1.2013(4) 0.9146(5) 0.0537(11) Uani 1 1 d . . .
H8 H 0.8680 1.1792 0.9465 0.064 Uiso 1 1 calc R . .
N3 N 0.5075(4) 0.6932(3) 0.5174(3) 0.0345(6) Uani 1 1 d U . .
C11 C 0.3953(5) 0.7427(4) 0.5069(6) 0.0530(11) Uani 1 1 d U . .
H11 H 0.3178 0.6949 0.5036 0.064 Uiso 1 1 calc R . .
C12 C 0.3891(5) 0.8611(4) 0.5007(6) 0.0514(10) Uani 1 1 d U . .
H12 H 0.3088 0.8907 0.4936 0.062 Uiso 1 1 calc R . .
C13 C 0.5021(4) 0.9364(3) 0.5048(4) 0.0333(7) Uani 1 1 d U . .
C14 C 0.6195(4) 0.8852(4) 0.5189(5) 0.0458(9) Uani 1 1 d U . .
H14 H 0.6988 0.9312 0.5232 0.055 Uiso 1 1 calc R . .
C15 C 0.6186(4) 0.7672(4) 0.5264(5) 0.0444(9) Uani 1 1 d U . .
H15 H 0.6999 0.7368 0.5385 0.053 Uiso 1 1 calc R . .
C9 C 0.7711(5) 1.3203(4) 0.9097(5) 0.0529(11) Uani 1 1 d . . .
H9A H 0.8554 1.3762 0.9389 0.064 Uiso 1 1 calc R . .
N2 N 0.6482(4) 1.3585(3) 0.8654(3) 0.0389(7) Uani 1 1 d . . .
C10 C 0.5294(5) 1.2764(4) 0.8255(5) 0.0513(11) Uani 1 1 d . . .
H10A H 0.4427 1.3015 0.7951 0.062 Uiso 1 1 calc R . .
C16 C 0.8233(4) 0.5342(3) 0.7354(4) 0.0357(7) Uani 1 1 d . . .
C17 C 0.9580(5) 0.5065(7) 0.7350(5) 0.0700(16) Uani 1 1 d . . .
H17A H 1.0199 0.5808 0.7501 0.105 Uiso 1 1 calc R . .
H17B H 0.9336 0.4526 0.6509 0.105 Uiso 1 1 calc R . .
H17C H 1.0062 0.4685 0.8039 0.105 Uiso 1 1 calc R . .
C18 C 0.3803(4) 0.5097(3) 0.7147(4) 0.0335(7) Uani 1 1 d . . .
C19 C 0.2232(4) 0.4900(5) 0.6236(5) 0.0517(11) Uani 1 1 d . . .
H19A H 0.1710 0.4469 0.6564 0.078 Uiso 1 1 calc R . .
H19B H 0.2005 0.4433 0.5368 0.078 Uiso 1 1 calc R . .
H19C H 0.1970 0.5673 0.6192 0.078 Uiso 1 1 calc R . .
P1 P 0.91405(15) 0.13517(15) 0.31417(16) 0.0639(4) Uani 1 1 d U . .
F1A F 1.0268(10) 0.2322(11) 0.3146(15) 0.116(3) Uani 0.50 1 d PU A 1
F2A F 0.7993(12) 0.0444(11) 0.3212(14) 0.115(3) Uani 0.50 1 d PU A 1
F3A F 0.7894(17) 0.1727(15) 0.1991(11) 0.107(4) Uani 0.50 1 d PU A 1
F4A F 1.0404(14) 0.0999(12) 0.4283(10) 0.105(3) Uani 0.50 1 d PU A 1
F5A F 0.9189(14) 0.0359(12) 0.2112(11) 0.131(3) Uani 0.50 1 d PU A 1
F6A F 0.9043(14) 0.2358(12) 0.4241(12) 0.132(3) Uani 0.50 1 d PU A 1
F1B F 0.9881(13) 0.1573(15) 0.2266(14) 0.132(3) Uani 0.50 1 d PU A 2
F2B F 0.8460(15) 0.0925(15) 0.3932(13) 0.136(4) Uani 0.50 1 d PU A 2
F3B F 0.8014(19) 0.2112(14) 0.2547(16) 0.131(5) Uani 0.50 1 d PU A 2
F4B F 1.0244(13) 0.0483(12) 0.3635(14) 0.121(4) Uani 0.50 1 d PU A 2
F5B F 0.8045(12) 0.0179(10) 0.1966(11) 0.128(3) Uani 0.50 1 d PU A 2
F6B F 1.0138(16) 0.2430(12) 0.4235(15) 0.165(5) Uani 0.50 1 d PU A 2
O1WA O 0.0766(15) 0.2094(14) 0.7187(19) 0.118(6) Uani 0.50 1 d P B 1
O1WB O 0.1534(13) 0.2104(13) 0.7201(16) 0.092(4) Uani 0.50 1 d P C 2

loop_
_atom_site_aniso_label
_atom_site_aniso_U_11
_atom_site_aniso_U_22
_atom_site_aniso_U_33
_atom_site_aniso_U_23
_atom_site_aniso_U_13
_atom_site_aniso_U_12
Zn1 0.0436(3) 0.0253(2) 0.0373(2) 0.01698(16) 0.02230(19) 0.00937(16)
Zn2 0.0356(3) 0.0230(3) 0.0362(3) 0.0169(2) 0.0218(2) 0.0095(2)
O1 0.0492(15) 0.0388(14) 0.0465(15) 0.0230(12) 0.0284(13) 0.0143(11)
O2 0.0372(13) 0.0460(15) 0.0465(15) 0.0238(12) 0.0236(12) 0.0111(11)
O3 0.0400(13) 0.0349(13) 0.0448(14) 0.0198(11) 0.0281(12) 0.0106(10)
O4 0.0500(15) 0.0347(13) 0.0394(14) 0.0188(11) 0.0258(12) 0.0092(11)
O5 0.0539(17) 0.0410(15) 0.0399(15) 0.0199(12) 0.0260(13) 0.0031(13)
N1 0.0527(19) 0.0232(14) 0.0425(17) 0.0166(12) 0.0259(15) 0.0105(12)
C1 0.062(3) 0.0276(17) 0.067(3) 0.0218(18) 0.044(2) 0.0121(16)
C2 0.060(2) 0.0250(17) 0.068(3) 0.0195(17) 0.041(2) 0.0134(16)
C3 0.050(2) 0.0241(16) 0.0389(19) 0.0174(14) 0.0206(16) 0.0103(14)
C4 0.052(2) 0.0295(18) 0.073(3) 0.0234(19) 0.036(2) 0.0092(16)
C5 0.050(2) 0.0307(19) 0.072(3) 0.0222(19) 0.033(2) 0.0125(16)
C6 0.048(2) 0.0303(19) 0.085(3) 0.027(2) 0.032(2) 0.0103(16)
C7 0.052(2) 0.0223(15) 0.0401(19) 0.0152(14) 0.0235(17) 0.0095(14)
C8 0.048(2) 0.034(2) 0.078(3) 0.028(2) 0.024(2) 0.0119(17)
N3 0.0487(17) 0.0228(13) 0.0455(16) 0.0188(12) 0.0293(14) 0.0120(11)
C11 0.058(2) 0.0311(18) 0.098(3) 0.031(2) 0.055(2) 0.0156(16)
C12 0.055(2) 0.0310(18) 0.098(3) 0.031(2) 0.054(2) 0.0179(16)
C13 0.0450(18) 0.0231(15) 0.0454(18) 0.0189(14) 0.0285(16) 0.0107(13)
C14 0.0419(19) 0.0310(18) 0.074(3) 0.0264(18) 0.0307(19) 0.0108(14)
C15 0.0393(18) 0.0318(18) 0.068(3) 0.0253(17) 0.0259(18) 0.0116(14)
C9 0.052(2) 0.033(2) 0.069(3) 0.026(2) 0.021(2) 0.0063(17)
N2 0.0515(18) 0.0243(14) 0.0484(18) 0.0173(13) 0.0267(15) 0.0106(13)
C10 0.052(2) 0.035(2) 0.080(3) 0.029(2) 0.035(2) 0.0165(17)
C16 0.0415(19) 0.0322(17) 0.047(2) 0.0222(15) 0.0270(17) 0.0131(14)
C17 0.046(3) 0.123(5) 0.056(3) 0.035(3) 0.029(2) 0.038(3)
C18 0.0447(19) 0.0258(15) 0.0438(19) 0.0182(14) 0.0287(16) 0.0102(13)
C19 0.044(2) 0.072(3) 0.054(2) 0.027(2) 0.031(2) 0.014(2)
P1 0.0546(7) 0.0661(9) 0.0717(9) 0.0241(7) 0.0303(7) 0.0058(6)
F1A 0.087(5) 0.106(6) 0.138(8) 0.049(6) 0.041(6) -0.020(5)
F2A 0.093(6) 0.106(7) 0.136(8) 0.039(6) 0.055(6) -0.027(5)
F3A 0.079(5) 0.152(11) 0.077(6) 0.052(6) 0.018(5) 0.018(7)
F4A 0.092(6) 0.136(9) 0.090(6) 0.060(6) 0.031(5) 0.046(6)
F5A 0.141(7) 0.131(7) 0.113(6) -0.006(6) 0.073(6) 0.017(6)
F6A 0.132(7) 0.118(7) 0.131(7) -0.008(6) 0.067(6) 0.028(6)
F1B 0.127(7) 0.166(9) 0.135(7) 0.058(6) 0.086(6) 0.014(6)
F2B 0.137(8) 0.172(9) 0.118(7) 0.032(6) 0.090(6) -0.015(7)
F3B 0.088(6) 0.099(7) 0.157(11) 0.029(7) 0.020(8) 0.034(6)
F4B 0.073(5) 0.111(8) 0.153(9) 0.051(7) 0.027(7) 0.024(5)
F5B 0.106(6) 0.108(6) 0.098(6) -0.004(5) 0.010(5) -0.007(5)
F6B 0.146(8) 0.114(7) 0.134(7) -0.020(6) 0.018(7) -0.037(7)
O1WA 0.105(10) 0.062(7) 0.121(10) -0.014(6) 0.020(10) -0.005(8)
O1WB 0.091(9) 0.054(5) 0.091(7) 0.002(5) 0.022(8) -0.005(7)

loop_
_atom_type_symbol
_atom_type_description
_atom_type_scat_dispersion_real
_atom_type_scat_dispersion_imag
_atom_type_scat_source
C C 0.0033 0.0016 'International Tables Vol C Tables 4.2.6.8 and 6.1.1.4'
F F 0.0171 0.0103 'International Tables Vol C Tables 4.2.6.8 and 6.1.1.4'
N N 0.0061 0.0033 'International Tables Vol C Tables 4.2.6.8 and 6.1.1.4'
O O 0.0106 0.0060 'International Tables Vol C Tables 4.2.6.8 and 6.1.1.4'
P P 0.1023 0.0942 'International Tables Vol C Tables 4.2.6.8 and 6.1.1.4'
Zn Zn 0.2839 1.4301 'International Tables Vol C Tables 4.2.6.8 and 6.1.1.4'
H H 0.0000 0.0000 'International Tables Vol C Tables 4.2.6.8 and 6.1.1.4'

loop_
_geom_angle_atom_site_label_1
_geom_angle_atom_site_label_2
_geom_angle_atom_site_label_3
_geom_angle
_geom_angle_site_symmetry_1
_geom_angle_site_symmetry_3
O1 Zn1 O5 104.03(12) . .
O1 Zn1 N1 91.85(12) . .
O5 Zn1 N1 92.00(12) . .
O1 Zn1 N2 88.18(12) . 1_545
O5 Zn1 N2 86.35(12) . 1_545
N1 Zn1 N2 178.31(13) . 1_545
O1 Zn1 O3 104.78(10) . .
O5 Zn1 O3 151.17(11) . .
N1 Zn1 O3 88.14(11) . .
N2 Zn1 O3 93.49(11) 1_545 .
O1 Zn1 O4 162.64(11) . .
O5 Zn1 O4 92.85(11) . .
N1 Zn1 O4 91.61(11) . .
N2 Zn1 O4 88.86(11) 1_545 .
O3 Zn1 O4 58.34(9) . .
O1 Zn1 C18 133.96(11) . .
O5 Zn1 C18 121.93(12) . .
N1 Zn1 C18 89.37(12) . .
N2 Zn1 C18 91.83(12) 1_545 .
O3 Zn1 C18 29.25(10) . .
O4 Zn1 C18 29.10(10) . .
O2 Zn2 O2 180.0 2_666 .
O2 Zn2 O3 87.75(10) 2_666 2_666
O2 Zn2 O3 92.25(10) . 2_666
O2 Zn2 O3 92.25(10) 2_666 .
O2 Zn2 O3 87.75(10) . .
O3 Zn2 O3 180.000(1) 2_666 .
O2 Zn2 N3 88.75(12) 2_666 .
O2 Zn2 N3 91.25(12) . .
O3 Zn2 N3 88.25(11) 2_666 .
O3 Zn2 N3 91.75(11) . .
O2 Zn2 N3 91.25(12) 2_666 2_666
O2 Zn2 N3 88.75(12) . 2_666
O3 Zn2 N3 91.75(11) 2_666 2_666
O3 Zn2 N3 88.25(11) . 2_666
N3 Zn2 N3 180.0 . 2_666
C16 O1 Zn1 125.8(3) . .
C16 O2 Zn2 150.8(2) . .
C18 O3 Zn2 146.6(3) . .
C18 O3 Zn1 92.1(2) . .
Zn2 O3 Zn1 121.27(11) . .
C18 O4 Zn1 91.2(2) . .
Zn1 O5 H5A 142(5) . .
Zn1 O5 H5B 109(4) . .
H5A O5 H5B 98(5) . .
C5 N1 C1 117.3(3) . .
C5 N1 Zn1 121.8(3) . .
C1 N1 Zn1 120.6(3) . .
N1 C1 C2 122.4(4) . .
N1 C1 H1 118.8 . .
C2 C1 H1 118.8 . .
C3 C2 C1 120.6(4) . .
C3 C2 H2 119.7 . .
C1 C2 H2 119.7 . .
C2 C3 C4 116.4(3) . .
C2 C3 C7 121.3(4) . .
C4 C3 C7 122.3(4) . .
C5 C4 C3 119.9(4) . .
C5 C4 H4 120.1 . .
C3 C4 H4 120.1 . .
N1 C5 C4 123.4(4) . .
N1 C5 H5 118.3 . .
C4 C5 H5 118.3 . .
C7 C6 C10 119.0(4) . .
C7 C6 H6 120.5 . .
C10 C6 H6 120.5 . .
C8 C7 C6 117.2(3) . .
C8 C7 C3 121.7(4) . .
C6 C7 C3 121.0(4) . .
C7 C8 C9 119.8(4) . .
C7 C8 H8 120.1 . .
C9 C8 H8 120.1 . .
C15 N3 C11 116.0(3) . .
C15 N3 Zn2 121.9(2) . .
C11 N3 Zn2 121.8(3) . .
N3 C11 C12 123.4(4) . .
N3 C11 H11 118.3 . .
C12 C11 H11 118.3 . .
C11 C12 C13 120.6(4) . .
C11 C12 H12 119.7 . .
C13 C12 H12 119.7 . .
C12 C13 C14 115.6(3) . .
C12 C13 C13 122.1(4) . 2_676
C14 C13 C13 122.2(4) . 2_676
C15 C14 C13 120.4(4) . .
C15 C14 H14 119.8 . .
C13 C14 H14 119.8 . .
N3 C15 C14 123.9(4) . .
N3 C15 H15 118.0 . .
C14 C15 H15 118.0 . .
N2 C9 C8 123.4(4) . .
N2 C9 H9A 118.3 . .
C8 C9 H9A 118.3 . .
C10 N2 C9 116.8(3) . .
C10 N2 Zn1 124.2(3) . 1_565
C9 N2 Zn1 118.9(3) . 1_565
N2 C10 C6 123.8(4) . .
N2 C10 H10A 118.1 . .
C6 C10 H10A 118.1 . .
O1 C16 O2 125.5(3) . .
O1 C16 C17 116.5(4) . .
O2 C16 C17 118.1(4) . .
C16 C17 H17A 109.5 . .
C16 C17 H17B 109.5 . .
H17A C17 H17B 109.5 . .
C16 C17 H17C 109.5 . .
H17A C17 H17C 109.5 . .
H17B C17 H17C 109.5 . .
O4 C18 O3 118.3(3) . .
O4 C18 C19 120.6(3) . .
O3 C18 C19 121.0(3) . .
O4 C18 Zn1 59.71(19) . .
O3 C18 Zn1 58.66(19) . .
C19 C18 Zn1 177.7(3) . .
C18 C19 H19A 109.5 . .
C18 C19 H19B 109.5 . .
H19A C19 H19B 109.5 . .
C18 C19 H19C 109.5 . .
H19A C19 H19C 109.5 . .
H19B C19 H19C 109.5 . .
F6B P1 F5A 137.7(9) . .
F6B P1 F2B 94.5(10) . .
F5A P1 F2B 115.8(8) . .
F6B P1 F3B 91.7(8) . .
F5A P1 F3B 113.6(8) . .
F2B P1 F3B 93.7(10) . .
F6B P1 F1A 51.9(7) . .
F5A P1 F1A 93.8(7) . .
F2B P1 F1A 146.4(8) . .
F3B P1 F1A 88.1(9) . .
F6B P1 F2A 124.5(10) . .
F5A P1 F2A 90.3(7) . .
F2B P1 F2A 30.0(5) . .
F3B P1 F2A 90.2(9) . .
F1A P1 F2A 175.9(8) . .
F6B P1 F4A 67.6(8) . .
F5A P1 F4A 90.7(7) . .
F2B P1 F4A 76.1(8) . .
F3B P1 F4A 155.6(7) . .
F1A P1 F4A 88.7(7) . .
F2A P1 F4A 91.3(7) . .
F6B P1 F3A 111.6(9) . .
F5A P1 F3A 89.3(7) . .
F2B P1 F3A 105.0(8) . .
F3B P1 F3A 24.3(7) . .
F1A P1 F3A 90.0(7) . .
F2A P1 F3A 89.9(8) . .
F4A P1 F3A 178.7(8) . .
F6B P1 F1B 91.5(9) . .
F5A P1 F1B 55.5(7) . .
F2B P1 F1B 170.7(8) . .
F3B P1 F1B 93.3(9) . .
F1A P1 F1B 40.1(6) . .
F2A P1 F1B 143.8(8) . .
F4A P1 F1B 99.7(7) . .
F3A P1 F1B 79.3(7) . .
F6B P1 F6A 44.4(7) . .
F5A P1 F6A 177.4(7) . .
F2B P1 F6A 61.6(7) . .
F3B P1 F6A 66.7(7) . .
F1A P1 F6A 88.8(7) . .
F2A P1 F6A 87.1(7) . .
F4A P1 F6A 89.0(6) . .
F3A P1 F6A 91.0(7) . .
F1B P1 F6A 127.1(8) . .
F6B P1 F4B 92.8(8) . .
F5A P1 F4B 61.6(7) . .
F2B P1 F4B 87.8(9) . .
F3B P1 F4B 175.1(7) . .
F1A P1 F4B 93.3(7) . .
F2A P1 F4B 88.8(7) . .
F4A P1 F4B 29.2(5) . .
F3A P1 F4B 150.9(7) . .
F1B P1 F4B 84.7(8) . .
F6A P1 F4B 118.0(7) . .
F6B P1 F5B 179.2(10) . .
F5A P1 F5B 43.0(5) . .
F2B P1 F5B 84.7(7) . .
F3B P1 F5B 88.2(7) . .
F1A P1 F5B 128.9(8) . .
F2A P1 F5B 54.7(6) . .
F4A P1 F5B 112.4(7) . .
F3A P1 F5B 68.4(7) . .
F1B P1 F5B 89.4(8) . .
F6A P1 F5B 134.9(7) . .
F4B P1 F5B 87.3(6) . .

loop_
_geom_bond_atom_site_label_1
_geom_bond_atom_site_label_2
_geom_bond_distance
_geom_bond_site_symmetry_2
Zn1 O1 1.995(3) .
Zn1 O5 2.060(3) .
Zn1 N1 2.168(3) .
Zn1 N2 2.211(3) 1_545
Zn1 O3 2.218(3) .
Zn1 O4 2.241(3) .
Zn1 C18 2.595(4) .
Zn2 O2 2.076(3) 2_666
Zn2 O2 2.076(3) .
Zn2 O3 2.160(2) 2_666
Zn2 O3 2.160(2) .
Zn2 N3 2.177(3) .
Zn2 N3 2.177(3) 2_666
O1 C16 1.259(5) .
O2 C16 1.260(5) .
O3 C18 1.269(4) .
O4 C18 1.262(4) .
O5 H5A 0.87(2) .
O5 H5B 0.86(2) .
N1 C5 1.336(5) .
N1 C1 1.343(5) .
C1 C2 1.394(5) .
C1 H1 0.9300 .
C2 C3 1.387(6) .
C2 H2 0.9300 .
C3 C4 1.394(6) .
C3 C7 1.483(5) .
C4 C5 1.389(5) .
C4 H4 0.9300 .
C5 H5 0.9300 .
C6 C7 1.390(6) .
C6 C10 1.395(6) .
C6 H6 0.9300 .
C7 C8 1.385(6) .
C8 C9 1.389(6) .
C8 H8 0.9300 .
N3 C15 1.341(5) .
N3 C11 1.344(5) .
C11 C12 1.383(5) .
C11 H11 0.9300 .
C12 C13 1.391(5) .
C12 H12 0.9300 .
C13 C14 1.394(5) .
C13 C13 1.491(6) 2_676
C14 C15 1.376(5) .
C14 H14 0.9300 .
C15 H15 0.9300 .
C9 N2 1.334(5) .
C9 H9A 0.9300 .
N2 C10 1.333(5) .
N2 Zn1 2.211(3) 1_565
C10 H10A 0.9300 .
C16 C17 1.506(5) .
C17 H17A 0.9600 .
C17 H17B 0.9600 .
C17 H17C 0.9600 .
C18 C19 1.494(6) .
C19 H19A 0.9600 .
C19 H19B 0.9600 .
C19 H19C 0.9600 .
P1 F6B 1.482(11) .
P1 F5A 1.512(10) .
P1 F2B 1.536(12) .
P1 F3B 1.547(15) .
P1 F1A 1.558(9) .
P1 F2A 1.574(10) .
P1 F4A 1.576(11) .
P1 F3A 1.587(14) .
P1 F1B 1.598(10) .
P1 F6A 1.601(10) .
P1 F4B 1.602(13) .
P1 F5B 1.608(9) .

loop_
_geom_hbond_atom_site_label_D
_geom_hbond_atom_site_label_H
_geom_hbond_atom_site_label_A
_geom_hbond_distance_DH
_geom_hbond_distance_HA
_geom_hbond_distance_DA
_geom_hbond_angle_DHA
_geom_hbond_site_symmetry_A
O5 H5B O4 0.86(2) 1.90(2) 2.746(4) 169(5) 2_667
O5 H5A O1WA 0.87(2) 1.98(3) 2.807(15) 160(7) 2_667
O5 H5A O1WB 0.87(2) 1.88(3) 2.717(15) 164(6) 2_667
